data_4511181
loop_
_publ_author_name
'Krishnan, Subhashree Mallika'
'Supkowski, Ronald M.'
'LaDuca, Robert L.'

_publ_section_title
;
 Generation of Three-Dimensional Networks through Aliphatic Chain Disorder
 in a Divalent Metal Dicarboxylate/Organodiimine Coordination Polymer
 System
;
_journal_issue 1
_journal_name_full 'Crystal Growth &amp; Design'
_journal_page_first 358
_journal_paper_doi 10.1021/cg800539j
_journal_volume 9
_journal_year 2009
_chemical_formula_sum 'C18 H23 N3 Ni O5'
_chemical_formula_weight 420.10
_chemical_name_systematic
; 
 ? 
;
_space_group_IT_number 14
_symmetry_cell_setting monoclinic
_symmetry_space_group_name_Hall '-P 2ybc'
_symmetry_space_group_name_H-M 'P 1 21/c 1'
_atom_sites_solution_hydrogens geom
_atom_sites_solution_primary direct
_atom_sites_solution_secondary difmap
_audit_creation_method SHELXL-97
_cell_angle_alpha 90.00
_cell_angle_beta 106.772(3)
_cell_angle_gamma 90.00
_cell_formula_units_Z 4
_cell_length_a 8.646(2)
_cell_length_b 15.702(4)
_cell_length_c 14.241(4)
_cell_measurement_temperature 173(2)
_cell_volume 1851.1(8)
_computing_structure_refinement 'SHELXL-97 (Sheldrick, 1997)'
_computing_structure_solution 'SHELXS-97 (Sheldrick, 1990)'
_diffrn_ambient_temperature 173(2)
_diffrn_measured_fraction_theta_full 0.999
_diffrn_measured_fraction_theta_max 0.919
_diffrn_radiation_monochromator graphite
_diffrn_radiation_source 'fine-focus sealed tube'
_diffrn_radiation_type MoK\a
_diffrn_radiation_wavelength 0.71073
_diffrn_reflns_av_R_equivalents 0.0972
_diffrn_reflns_av_sigmaI/netI 0.0873
_diffrn_reflns_limit_h_max 11
_diffrn_reflns_limit_h_min -11
_diffrn_reflns_limit_k_max 20
_diffrn_reflns_limit_k_min -20
_diffrn_reflns_limit_l_max 18
_diffrn_reflns_limit_l_min -18
_diffrn_reflns_number 23131
_diffrn_reflns_theta_full 25.00
_diffrn_reflns_theta_max 28.07
_diffrn_reflns_theta_min 1.98
_exptl_absorpt_coefficient_mu 1.083
_exptl_absorpt_correction_T_max 0.7457
_exptl_absorpt_correction_T_min 0.5250
_exptl_absorpt_correction_type multi-scan
_exptl_absorpt_process_details SADABS
_exptl_crystal_colour green
_exptl_crystal_density_diffrn 1.507
_exptl_crystal_density_method 'not measured'
_exptl_crystal_description block
_exptl_crystal_F_000 880
_exptl_crystal_size_max 0.20
_exptl_crystal_size_mid 0.16
_exptl_crystal_size_min 0.10
_refine_diff_density_max 0.906
_refine_diff_density_min -1.205
_refine_diff_density_rms 0.119
_refine_ls_extinction_method none
_refine_ls_goodness_of_fit_ref 1.060
_refine_ls_hydrogen_treatment mixed
_refine_ls_matrix_type full
_refine_ls_number_parameters 254
_refine_ls_number_reflns 4142
_refine_ls_number_restraints 6
_refine_ls_restrained_S_all 1.069
_refine_ls_R_factor_all 0.1128
_refine_ls_R_factor_gt 0.0598
_refine_ls_shift/su_max 0.000
_refine_ls_shift/su_mean 0.000
_refine_ls_structure_factor_coef Fsqd
_refine_ls_weighting_details 'calc w=1/[\s^2^(Fo^2^)+(0.0612P)^2^+4.3604P] where P=(Fo^2^+2Fc^2^)/3'
_refine_ls_weighting_scheme calc
_refine_ls_wR_factor_gt 0.1292
_refine_ls_wR_factor_ref 0.1505
_reflns_number_gt 2675
_reflns_number_total 4142
_reflns_threshold_expression >2sigma(I)
_cod_data_source_file cg800539j_si_002.cif
_cod_data_source_block mono
_cod_depositor_comments
;
The following automatic conversions were performed:

'_symmetry_cell_setting' value 'Monoclinic' changed to 'monoclinic'
according to
/usr/data/users/saulius/automatic-downloads/retrospective/ACS/lib/dictionaries/cif_core.dic
dictionary named 'cif_core.dic' version 2.4.2 from 2011-04-26.

Automatic conversion script
Id: cif_fix_values 2281 2013-09-26 08:29:07Z andrius 
;
_cod_original_cell_volume 1851.2(8)
_cod_original_sg_symbol_H-M P2(1)/c
_cod_database_code 4511181

loop_
_symmetry_equiv_pos_as_xyz
'x, y, z'
'-x, y+1/2, -z+1/2'
'-x, -y, -z'
'x, -y-1/2, z-1/2'

loop_
_atom_site_label
_atom_site_type_symbol
_atom_site_fract_x
_atom_site_fract_y
_atom_site_fract_z
_atom_site_U_iso_or_equiv
_atom_site_adp_type
_atom_site_occupancy
_atom_site_symmetry_multiplicity
_atom_site_calc_flag
_atom_site_refinement_flags
_atom_site_disorder_assembly
_atom_site_disorder_group
Ni1 Ni 0.14793(6) 0.09184(4) 0.90118(4) 0.01447(17) Uani 1 1 d . . .
O1 O -0.0165(4) 0.1174(2) 0.7582(2) 0.0231(7) Uani 1 1 d . . .
O2 O -0.0933(4) 0.0496(2) 0.8714(2) 0.0216(7) Uani 1 1 d . . .
O3 O -0.0629(4) -0.2940(2) 0.5571(2) 0.0208(7) Uani 1 1 d . . .
O4 O -0.1958(4) -0.2934(2) 0.3974(2) 0.0337(9) Uani 1 1 d . . .
O5 O 0.2586(4) 0.0564(2) 1.0439(2) 0.0205(7) Uani 1 1 d D . .
H5A H 0.206(5) 0.019(2) 1.066(3) 0.025 Uiso 1 1 d D . .
H5B H 0.253(6) 0.1029(17) 1.075(3) 0.025 Uiso 1 1 d D . .
N1 N 0.2031(4) -0.0247(2) 0.8418(3) 0.0181(8) Uani 1 1 d . . .
N2 N 0.2453(4) -0.2351(2) 0.6683(3) 0.0201(8) Uani 1 1 d D . .
H2N H 0.147(3) -0.256(3) 0.640(3) 0.024 Uiso 1 1 d D . .
N3 N 0.6491(4) -0.3460(2) 0.6090(2) 0.0164(8) Uani 1 1 d . . .
C1 C 0.1074(5) -0.0933(3) 0.8320(3) 0.0221(10) Uani 1 1 d . . .
H1 H 0.0281 -0.0932 0.8644 0.026 Uiso 1 1 calc R . .
C2 C 0.1192(5) -0.1641(3) 0.7770(3) 0.0226(10) Uani 1 1 d . . .
H2 H 0.0477 -0.2093 0.7718 0.027 Uiso 1 1 calc R . .
C3 C 0.2391(5) -0.1672(3) 0.7292(3) 0.0173(9) Uani 1 1 d . . .
C4 C 0.3430(5) -0.0977(3) 0.7420(3) 0.0230(10) Uani 1 1 d . . .
H4 H 0.4272 -0.0974 0.7135 0.028 Uiso 1 1 calc R . .
C5 C 0.3203(5) -0.0290(3) 0.7973(3) 0.0222(10) Uani 1 1 d . . .
H5 H 0.3905 0.0170 0.8042 0.027 Uiso 1 1 calc R . .
C6 C 0.6642(5) -0.2926(3) 0.6859(3) 0.0189(10) Uani 1 1 d . . .
H6 H 0.7676 -0.2822 0.7269 0.023 Uiso 1 1 calc R . .
C7 C 0.5382(5) -0.2531(3) 0.7071(3) 0.0193(10) Uani 1 1 d . . .
H7 H 0.5570 -0.2170 0.7610 0.023 Uiso 1 1 calc R . .
C8 C 0.3807(5) -0.2668(3) 0.6478(3) 0.0167(9) Uani 1 1 d . . .
C9 C 0.3633(5) -0.3211(3) 0.5664(3) 0.0214(10) Uani 1 1 d . . .
H9 H 0.2613 -0.3316 0.5237 0.026 Uiso 1 1 calc R . .
C10 C 0.4957(5) -0.3581(3) 0.5503(3) 0.0196(10) Uani 1 1 d . . .
H10 H 0.4806 -0.3937 0.4962 0.024 Uiso 1 1 calc R . .
C11 C -0.1245(5) 0.0797(3) 0.7839(3) 0.0200(10) Uani 1 1 d . B .
C12 C -0.2907(6) 0.0672(4) 0.7153(4) 0.0412(15) Uani 1 1 d . . .
H12A H -0.3672 0.0669 0.7535 0.049 Uiso 1 1 calc R A 1
H12B H -0.3163 0.1156 0.6712 0.049 Uiso 1 1 calc R A 1
C13 C -0.3137(11) -0.0106(5) 0.6564(6) 0.0416(10) Uani 0.70 1 d P B 1
H13A H -0.4280 -0.0156 0.6226 0.050 Uiso 0.70 1 calc PR B 1
H13B H -0.2851 -0.0584 0.7011 0.050 Uiso 0.70 1 calc PR B 1
C13A C -0.6395(18) -0.1034(10) 0.3693(11) 0.023(3) Uiso 0.30 1 d P . 2
H13C H -0.6573 -0.1643 0.3626 0.028 Uiso 0.30 1 calc PR . 2
H13D H -0.6913 -0.0831 0.4171 0.028 Uiso 0.30 1 calc PR . 2
C14 C -0.2223(11) -0.0202(5) 0.5805(6) 0.0416(10) Uani 0.70 1 d P B 1
H14A H -0.1082 -0.0278 0.6137 0.050 Uiso 0.70 1 calc PR B 1
H14B H -0.2344 0.0314 0.5417 0.050 Uiso 0.70 1 calc PR B 1
C14A C -0.4547(18) -0.0867(10) 0.4096(10) 0.022(2) Uani 0.30 1 d P C 2
H14C H -0.4029 -0.1037 0.3605 0.027 Uiso 0.30 1 calc PR C 2
H14D H -0.4365 -0.0261 0.4212 0.027 Uiso 0.30 1 calc PR C 2
C15 C -0.2845(12) -0.0972(6) 0.5118(6) 0.0416(10) Uani 0.70 1 d P B 1
H15A H -0.2680 -0.1489 0.5508 0.050 Uiso 0.70 1 calc PR B 1
H15B H -0.3997 -0.0907 0.4815 0.050 Uiso 0.70 1 calc PR B 1
C15A C -0.3781(19) -0.1341(10) 0.5031(10) 0.022(2) Uani 0.30 1 d P C 2
H15C H -0.4052 -0.1940 0.4940 0.027 Uiso 0.30 1 calc PR C 2
H15D H -0.4202 -0.1126 0.5547 0.027 Uiso 0.30 1 calc PR C 2
C16 C -0.2011(10) -0.1066(5) 0.4319(6) 0.0416(10) Uani 0.70 1 d PD B 1
H16A H -0.2764 -0.1285 0.3724 0.050 Uiso 0.70 1 calc PR B 1
H16B H -0.1616 -0.0518 0.4173 0.050 Uiso 0.70 1 calc PR B 1
C16A C -0.180(2) -0.1226(12) 0.5358(13) 0.0470(16) Uani 0.30 1 d PD C 2
H16C H -0.1384 -0.1456 0.6015 0.056 Uiso 0.30 1 calc PR C 2
H16D H -0.1576 -0.0619 0.5405 0.056 Uiso 0.30 1 calc PR C 2
C17 C -0.0677(8) -0.1653(4) 0.4674(4) 0.0470(16) Uani 1 1 d D . .
H17A H -0.0055 -0.1472 0.5325 0.056 Uiso 1 1 calc R B 1
H17B H 0.0021 -0.1609 0.4252 0.056 Uiso 1 1 calc R B 1
C18 C -0.1121(5) -0.2576(3) 0.4728(3) 0.0224(10) Uani 1 1 d . B .

loop_
_atom_site_aniso_label
_atom_site_aniso_U_11
_atom_site_aniso_U_22
_atom_site_aniso_U_33
_atom_site_aniso_U_23
_atom_site_aniso_U_13
_atom_site_aniso_U_12
Ni1 0.0133(3) 0.0190(3) 0.0101(3) 0.0007(2) 0.00168(19) -0.0004(3)
O1 0.0229(17) 0.0295(19) 0.0150(16) -0.0006(13) 0.0024(13) 0.0026(14)
O2 0.0196(16) 0.0254(18) 0.0214(17) 0.0009(14) 0.0086(13) -0.0032(14)
O3 0.0203(16) 0.0247(18) 0.0125(15) 0.0054(13) -0.0030(13) 0.0002(13)
O4 0.047(2) 0.030(2) 0.0134(17) 0.0022(15) -0.0072(16) -0.0007(17)
O5 0.0220(17) 0.0234(18) 0.0144(16) 0.0026(13) 0.0024(13) -0.0020(15)
N1 0.0192(19) 0.019(2) 0.0140(18) 0.0009(15) 0.0015(15) 0.0015(16)
N2 0.0137(19) 0.024(2) 0.022(2) -0.0066(17) 0.0032(16) -0.0011(17)
N3 0.0175(19) 0.019(2) 0.0107(18) -0.0007(15) 0.0014(14) -0.0007(15)
C1 0.020(2) 0.025(2) 0.023(2) 0.001(2) 0.0104(18) 0.002(2)
C2 0.019(2) 0.020(3) 0.029(3) -0.003(2) 0.006(2) -0.0030(19)
C3 0.016(2) 0.025(2) 0.010(2) -0.0022(18) 0.0014(17) 0.0039(19)
C4 0.019(2) 0.027(3) 0.028(2) 0.001(2) 0.0143(19) 0.000(2)
C5 0.019(2) 0.023(3) 0.027(3) -0.002(2) 0.011(2) -0.002(2)
C6 0.016(2) 0.022(2) 0.014(2) -0.0038(18) -0.0031(17) -0.0021(19)
C7 0.019(2) 0.021(2) 0.015(2) -0.0042(18) 0.0006(18) 0.0013(19)
C8 0.015(2) 0.018(2) 0.016(2) -0.0006(18) 0.0029(17) 0.0009(18)
C9 0.017(2) 0.026(3) 0.016(2) -0.0018(19) -0.0028(18) 0.000(2)
C10 0.021(2) 0.023(3) 0.013(2) -0.0065(18) 0.0018(18) -0.003(2)
C11 0.014(2) 0.024(3) 0.021(2) -0.0074(19) 0.0025(18) 0.0004(19)
C12 0.018(2) 0.065(4) 0.032(3) -0.021(3) -0.007(2) 0.005(3)
C13 0.050(3) 0.037(2) 0.031(2) -0.0049(19) 0.0017(19) -0.003(2)
C14 0.050(3) 0.037(2) 0.031(2) -0.0049(19) 0.0017(19) -0.003(2)
C14A 0.023(6) 0.027(6) 0.012(5) -0.001(5) -0.002(4) -0.006(5)
C15 0.050(3) 0.037(2) 0.031(2) -0.0049(19) 0.0017(19) -0.003(2)
C15A 0.023(6) 0.027(6) 0.012(5) -0.001(5) -0.002(4) -0.006(5)
C16 0.050(3) 0.037(2) 0.031(2) -0.0049(19) 0.0017(19) -0.003(2)
C16A 0.065(4) 0.033(3) 0.029(3) 0.009(2) -0.009(3) -0.012(3)
C17 0.065(4) 0.033(3) 0.029(3) 0.009(2) -0.009(3) -0.012(3)
C18 0.020(2) 0.023(3) 0.021(2) 0.002(2) 0.001(2) 0.002(2)

loop_
_atom_type_symbol
_atom_type_description
_atom_type_scat_dispersion_real
_atom_type_scat_dispersion_imag
_atom_type_scat_source
C C 0.0033 0.0016 'International Tables Vol C Tables 4.2.6.8 and 6.1.1.4'
H H 0.0000 0.0000 'International Tables Vol C Tables 4.2.6.8 and 6.1.1.4'
N N 0.0061 0.0033 'International Tables Vol C Tables 4.2.6.8 and 6.1.1.4'
O O 0.0106 0.0060 'International Tables Vol C Tables 4.2.6.8 and 6.1.1.4'
Ni Ni 0.3393 1.1124 'International Tables Vol C Tables 4.2.6.8 and 6.1.1.4'

loop_
_geom_angle_atom_site_label_1
_geom_angle_atom_site_label_2
_geom_angle_atom_site_label_3
_geom_angle
_geom_angle_site_symmetry_1
_geom_angle_site_symmetry_3
N3 Ni1 O5 92.01(13) 2_656 .
N3 Ni1 O3 89.45(13) 2_656 2_556
O5 Ni1 O3 93.05(12) . 2_556
N3 Ni1 O2 162.12(13) 2_656 .
O5 Ni1 O2 105.32(12) . .
O3 Ni1 O2 85.33(12) 2_556 .
N3 Ni1 N1 94.98(14) 2_656 .
O5 Ni1 N1 93.80(13) . .
O3 Ni1 N1 171.71(12) 2_556 .
O2 Ni1 N1 88.36(13) . .
N3 Ni1 O1 100.90(13) 2_656 .
O5 Ni1 O1 166.96(12) . .
O3 Ni1 O1 85.32(12) 2_556 .
O2 Ni1 O1 61.67(12) . .
N1 Ni1 O1 86.96(13) . .
C11 O1 Ni1 88.9(3) . .
C11 O2 Ni1 89.9(2) . .
C18 O3 Ni1 126.7(3) . 2_546
C1 N1 C5 116.0(4) . .
C1 N1 Ni1 122.0(3) . .
C5 N1 Ni1 121.1(3) . .
C8 N2 C3 126.8(4) . .
C6 N3 C10 115.6(4) . .
C6 N3 Ni1 117.8(3) . 2_646
C10 N3 Ni1 126.3(3) . 2_646
N1 C1 C2 124.1(4) . .
C1 C2 C3 119.5(4) . .
N2 C3 C4 123.0(4) . .
N2 C3 C2 120.1(4) . .
C4 C3 C2 116.8(4) . .
C5 C4 C3 119.6(4) . .
N1 C5 C4 123.9(4) . .
N3 C6 C7 124.4(4) . .
C6 C7 C8 119.9(4) . .
N2 C8 C7 123.7(4) . .
N2 C8 C9 119.7(4) . .
C7 C8 C9 116.4(4) . .
C10 C9 C8 120.0(4) . .
C9 C10 N3 123.7(4) . .
O1 C11 O2 119.5(4) . .
O1 C11 C12 122.0(4) . .
O2 C11 C12 118.5(4) . .
O1 C11 Ni1 60.8(2) . .
O2 C11 Ni1 58.7(2) . .
C12 C11 Ni1 176.6(4) . .
C13A C12 C13 83.4(8) 3_456 .
C13A C12 C11 130.0(9) 3_456 .
C13 C12 C11 115.4(5) . .
C12 C13 C14 118.6(7) . .
C12 C13A C14A 114.6(12) 3_456 .
C13 C14 C15 111.7(7) . .
C15A C14A C13A 112.7(13) . .
C16 C15 C14 113.3(7) . .
C14A C15A C16A 110.6(13) . .
C17 C16 C15 107.6(7) . .
C15A C16A C17 120.9(12) . .
C16 C17 C18 116.2(6) . .
C16 C17 C16A 54.6(8) . .
C18 C17 C16A 98.9(8) . .
O4 C18 O3 124.0(4) . .
O4 C18 C17 119.0(4) . .
O3 C18 C17 117.0(4) . .

loop_
_geom_bond_atom_site_label_1
_geom_bond_atom_site_label_2
_geom_bond_distance
_geom_bond_site_symmetry_2
Ni1 N3 2.050(4) 2_656
Ni1 O5 2.058(3) .
Ni1 O3 2.088(3) 2_556
Ni1 O2 2.112(3) .
Ni1 N1 2.128(4) .
Ni1 O1 2.158(3) .
O1 C11 1.247(5) .
O2 C11 1.286(5) .
O3 C18 1.286(5) .
O4 C18 1.243(5) .
N1 C1 1.340(6) .
N1 C5 1.342(5) .
N2 C8 1.379(5) .
N2 C3 1.385(6) .
N3 C6 1.356(5) .
N3 C10 1.361(5) .
C1 C2 1.381(6) .
C2 C3 1.396(6) .
C3 C4 1.392(6) .
C4 C5 1.383(6) .
C6 C7 1.361(6) .
C7 C8 1.397(6) .
C8 C9 1.412(6) .
C9 C10 1.361(6) .
C11 C12 1.499(6) .
C12 C13A 1.311(16) 3_456
C12 C13 1.462(9) .
C13 C14 1.519(11) .
C13A C14A 1.56(2) .
C14 C15 1.550(11) .
C14A C15A 1.50(2) .
C15 C16 1.521(12) .
C15A C16A 1.65(2) .
C16 C17 1.449(9) .
C16A C17 1.697(16) .
C17 C18 1.507(7) .

loop_
_geom_hbond_atom_site_label_D
_geom_hbond_atom_site_label_H
_geom_hbond_atom_site_label_A
_geom_hbond_distance_DH
_geom_hbond_distance_HA
_geom_hbond_distance_DA
_geom_hbond_angle_DHA
_geom_hbond_site_symmetry_A
O5 H5A O2 0.860(19) 1.84(2) 2.694(4) 172(4) 3_557
O5 H5B O4 0.865(19) 1.78(2) 2.611(5) 161(5) 2_556
N2 H2N O3 0.894(19) 1.95(2) 2.833(5) 170(4) .
